data_7019481
loop_
_publ_author_name
'Dimmer, J\"org-Alexander'
'Hornung, Martin'
'Eichele, Klaus'
'Wesemann, Lars'

_publ_section_title
;
 Selenium adducts of germa- and stanna-closo-dodecaborate: coordination at
 platinum, structural studies and NMR spectroscopy.
;
_journal_issue 29
_journal_name_full 'Dalton transactions (Cambridge, England : 2003)'
_journal_page_first 8989
_journal_page_last 8996
_journal_paper_doi 10.1039/c2dt30478c
_journal_volume 41
_journal_year 2012
_chemical_formula_moiety 'C27 H48 B22 P2 Pt Se2 Sn2, 2(C8 H20 N), 3(C2 H3 N)'
_chemical_formula_sum 'C49 H97 B22 N5 P2 Pt Se2 Sn2'
_chemical_formula_weight 1646.50
_chemical_name_systematic
;
?
;
_space_group_IT_number 14
_symmetry_cell_setting monoclinic
_symmetry_space_group_name_Hall '-P 2yn'
_symmetry_space_group_name_H-M 'P 1 21/n 1'
_atom_sites_solution_hydrogens calculated
_atom_sites_solution_primary direct
_atom_sites_solution_secondary difmap
_audit_creation_method SHELXL-97
_cell_angle_alpha 90.00
_cell_angle_beta 101.093(3)
_cell_angle_gamma 90.00
_cell_formula_units_Z 4
_cell_length_a 12.2305(5)
_cell_length_b 22.4498(8)
_cell_length_c 26.3787(9)
_cell_measurement_reflns_used 47915
_cell_measurement_temperature 173(2)
_cell_measurement_theta_max 54.55
_cell_measurement_theta_min 2.98
_cell_volume 7107.5(5)
_computing_molecular_graphics 'ortep3 for windows'
_computing_structure_refinement 'SHELXL-97 (Sheldrick, 1997)'
_computing_structure_solution 'SHELXS-97 (Sheldrick, 1990)'
_diffrn_ambient_temperature 173(2)
_diffrn_measured_fraction_theta_full 0.988
_diffrn_measured_fraction_theta_max 0.988
_diffrn_measurement_device_type 'Stoe IPDS II 2T'
_diffrn_measurement_method 'omega scans'
_diffrn_radiation_monochromator graphite
_diffrn_radiation_source 'fine-focus sealed tube'
_diffrn_radiation_type MoK\a
_diffrn_radiation_wavelength 0.71073
_diffrn_reflns_av_R_equivalents 0.1583
_diffrn_reflns_av_sigmaI/netI 0.0688
_diffrn_reflns_limit_h_max 14
_diffrn_reflns_limit_h_min -14
_diffrn_reflns_limit_k_max 27
_diffrn_reflns_limit_k_min -27
_diffrn_reflns_limit_l_max 31
_diffrn_reflns_limit_l_min -31
_diffrn_reflns_number 83066
_diffrn_reflns_theta_full 25.35
_diffrn_reflns_theta_max 25.35
_diffrn_reflns_theta_min 5.67
_exptl_absorpt_coefficient_mu 3.767
_exptl_absorpt_correction_T_max 0.7233
_exptl_absorpt_correction_T_min 0.4877
_exptl_absorpt_correction_type numerical
_exptl_absorpt_process_details 'x-red, x-shape'
_exptl_crystal_colour yellow
_exptl_crystal_density_diffrn 1.539
_exptl_crystal_density_method 'not measured'
_exptl_crystal_description block
_exptl_crystal_F_000 3248
_exptl_crystal_size_max 0.1982
_exptl_crystal_size_mid 0.1524
_exptl_crystal_size_min 0.1225
_refine_diff_density_max 2.601
_refine_diff_density_min -1.354
_refine_diff_density_rms 0.157
_refine_ls_extinction_method none
_refine_ls_goodness_of_fit_ref 1.054
_refine_ls_hydrogen_treatment constr
_refine_ls_matrix_type full
_refine_ls_number_parameters 751
_refine_ls_number_reflns 12843
_refine_ls_number_restraints 0
_refine_ls_restrained_S_all 1.054
_refine_ls_R_factor_all 0.0570
_refine_ls_R_factor_gt 0.0473
_refine_ls_shift/su_max 0.002
_refine_ls_shift/su_mean 0.000
_refine_ls_structure_factor_coef Fsqd
_refine_ls_weighting_details 'calc w=1/[\s^2^(Fo^2^)+(0.0574P)^2^+16.8596P] where P=(Fo^2^+2Fc^2^)/3'
_refine_ls_weighting_scheme calc
_refine_ls_wR_factor_gt 0.1152
_refine_ls_wR_factor_ref 0.1208
_reflns_number_gt 11100
_reflns_number_total 12843
_reflns_threshold_expression >2sigma(I)
_cod_data_source_file c2dt30478c.txt
_cod_data_source_block hornung130
_cod_original_sg_symbol_H-M 'P 21/n'
_cod_database_code 7019481

loop_
_symmetry_equiv_pos_as_xyz
'x, y, z'
'-x+1/2, y+1/2, -z+1/2'
'-x, -y, -z'
'x-1/2, -y-1/2, z-1/2'

loop_
_atom_site_label
_atom_site_type_symbol
_atom_site_fract_x
_atom_site_fract_y
_atom_site_fract_z
_atom_site_U_iso_or_equiv
_atom_site_adp_type
_atom_site_occupancy
_atom_site_symmetry_multiplicity
_atom_site_calc_flag
_atom_site_refinement_flags
P2 P 0.94342(13) 0.13755(7) 0.27290(6) 0.0238(3) Uani 1 1 d .
P1 P 1.14782(12) 0.16585(7) 0.20809(6) 0.0241(3) Uani 1 1 d .
C231 C 1.0205(5) 0.0677(3) 0.2780(3) 0.0328(14) Uani 1 1 d .
H23A H 1.0794 0.0696 0.3084 0.039 Uiso 1 1 calc R
H23B H 0.9705 0.0358 0.2835 0.039 Uiso 1 1 calc R
C132 C 1.0719(5) 0.0518(3) 0.2319(2) 0.0301(13) Uani 1 1 d .
H13A H 1.0174 0.0580 0.2004 0.036 Uiso 1 1 calc R
H13B H 1.0923 0.0100 0.2337 0.036 Uiso 1 1 calc R
B101 B 1.0819(6) 0.4241(3) 0.3491(3) 0.0312(15) Uani 1 1 d .
H101 H 0.9951 0.4382 0.3352 0.037 Uiso 1 1 calc R
C131 C 1.1755(5) 0.0895(3) 0.2300(2) 0.0288(13) Uani 1 1 d .
H13C H 1.2180 0.0700 0.2072 0.035 Uiso 1 1 calc R
H13D H 1.2216 0.0903 0.2643 0.035 Uiso 1 1 calc R
B201 B 0.8722(6) 0.4175(3) 0.1437(3) 0.0354(17) Uani 1 1 d .
H201 H 0.9562 0.4361 0.1567 0.042 Uiso 1 1 calc R
C111 C 1.0981(5) 0.1583(3) 0.1393(2) 0.0276(13) Uani 1 1 d .
C116 C 1.1488(6) 0.1200(3) 0.1096(3) 0.0401(16) Uani 1 1 d .
H116 H 1.2129 0.0995 0.1248 0.048 Uiso 1 1 calc R
C113 C 0.9589(6) 0.1815(3) 0.0632(3) 0.0405(16) Uani 1 1 d .
H113 H 0.8948 0.2018 0.0477 0.049 Uiso 1 1 calc R
C112 C 1.0025(5) 0.1895(3) 0.1147(3) 0.0318(14) Uani 1 1 d .
H112 H 0.9682 0.2160 0.1338 0.038 Uiso 1 1 calc R
B204 B 0.6545(6) 0.3646(3) 0.1653(3) 0.0328(16) Uani 1 1 d .
H204 H 0.6008 0.3498 0.1919 0.039 Uiso 1 1 calc R
B107 B 1.3180(6) 0.4561(3) 0.3668(3) 0.0308(15) Uani 1 1 d .
H107 H 1.3806 0.4904 0.3636 0.037 Uiso 1 1 calc R
B109 B 1.2475(6) 0.3620(3) 0.4268(3) 0.0313(15) Uani 1 1 d .
H109 H 1.2647 0.3354 0.4625 0.038 Uiso 1 1 calc R
B208 B 0.6066(6) 0.3649(3) 0.0973(3) 0.0323(16) Uani 1 1 d .
H208 H 0.5218 0.3491 0.0813 0.039 Uiso 1 1 calc R
B111 B 1.2811(6) 0.4386(3) 0.4273(3) 0.0321(16) Uani 1 1 d .
H111 H 1.3196 0.4617 0.4631 0.039 Uiso 1 1 calc R
B110 B 1.1394(6) 0.4162(4) 0.4162(3) 0.0317(16) Uani 1 1 d .
H110 H 1.0862 0.4244 0.4447 0.038 Uiso 1 1 calc R
C221 C 0.8091(5) 0.1189(3) 0.2336(2) 0.0274(13) Uani 1 1 d .
C211 C 0.9256(5) 0.1481(3) 0.3390(2) 0.0271(13) Uani 1 1 d .
C114 C 1.0110(7) 0.1432(4) 0.0347(3) 0.0475(19) Uani 1 1 d .
H114 H 0.9826 0.1383 -0.0004 0.057 Uiso 1 1 calc R
B106 B 1.1826(6) 0.4750(3) 0.3785(3) 0.0353(17) Uani 1 1 d .
H106 H 1.1573 0.5215 0.3827 0.042 Uiso 1 1 calc R
B105 B 1.1232(6) 0.3485(3) 0.3816(3) 0.0298(15) Uani 1 1 d .
H105 H 1.0622 0.3149 0.3884 0.036 Uiso 1 1 calc R
B108 B 1.3563(6) 0.3862(4) 0.3962(3) 0.0319(16) Uani 1 1 d .
H108 H 1.4439 0.3751 0.4118 0.038 Uiso 1 1 calc R
C225 C 0.6631(6) 0.1352(3) 0.1599(3) 0.0421(17) Uani 1 1 d .
H225 H 0.6331 0.1577 0.1309 0.050 Uiso 1 1 calc R
C226 C 0.7651(5) 0.1515(3) 0.1897(3) 0.0340(14) Uani 1 1 d .
H226 H 0.8037 0.1842 0.1804 0.041 Uiso 1 1 calc R
B203 B 0.7118(6) 0.3127(3) 0.1206(3) 0.0307(15) Uani 1 1 d .
H203 H 0.6942 0.2647 0.1193 0.037 Uiso 1 1 calc R
B202 B 0.8462(6) 0.3443(3) 0.1072(3) 0.0338(16) Uani 1 1 d .
H202 H 0.9131 0.3166 0.0972 0.041 Uiso 1 1 calc R
C223 C 0.6503(6) 0.0539(3) 0.2158(3) 0.0416(17) Uani 1 1 d .
H223 H 0.6116 0.0209 0.2245 0.050 Uiso 1 1 calc R
C222 C 0.7501(6) 0.0690(3) 0.2463(3) 0.0381(16) Uani 1 1 d .
H222 H 0.7789 0.0464 0.2753 0.046 Uiso 1 1 calc R
C121 C 1.2874(5) 0.1978(3) 0.2189(3) 0.0311(14) Uani 1 1 d .
C122 C 1.3368(5) 0.2108(3) 0.2699(3) 0.0353(15) Uani 1 1 d .
H122 H 1.2978 0.2040 0.2963 0.042 Uiso 1 1 calc R
C126 C 1.3451(6) 0.2090(3) 0.1798(3) 0.0355(15) Uani 1 1 d .
H126 H 1.3121 0.2007 0.1457 0.043 Uiso 1 1 calc R
C212 C 0.8226(7) 0.1506(4) 0.3536(3) 0.0477(19) Uani 1 1 d .
H212 H 0.7576 0.1480 0.3287 0.057 Uiso 1 1 calc R
C123 C 1.4437(6) 0.2337(4) 0.2811(3) 0.0450(18) Uani 1 1 d .
H123 H 1.4770 0.2423 0.3150 0.054 Uiso 1 1 calc R
C216 C 1.0196(7) 0.1534(4) 0.3769(3) 0.050(2) Uani 1 1 d .
H216 H 1.0890 0.1529 0.3675 0.060 Uiso 1 1 calc R
C213 C 0.8167(8) 0.1570(4) 0.4055(4) 0.064(3) Uani 1 1 d .
H213 H 0.7477 0.1592 0.4153 0.077 Uiso 1 1 calc R
C214 C 0.9135(9) 0.1602(4) 0.4424(3) 0.060(2) Uani 1 1 d .
H214 H 0.9097 0.1628 0.4772 0.072 Uiso 1 1 calc R
C224 C 0.6061(6) 0.0866(3) 0.1725(3) 0.0473(18) Uani 1 1 d .
H224 H 0.5384 0.0758 0.1520 0.057 Uiso 1 1 calc R
C124 C 1.5004(6) 0.2436(4) 0.2418(3) 0.0490(19) Uani 1 1 d .
H124 H 1.5729 0.2582 0.2494 0.059 Uiso 1 1 calc R
B210 B 0.7590(6) 0.4639(3) 0.1204(3) 0.0379(18) Uani 1 1 d .
H210 H 0.7727 0.5123 0.1198 0.046 Uiso 1 1 calc R
B209 B 0.6313(6) 0.4331(3) 0.1320(3) 0.0327(16) Uani 1 1 d .
H209 H 0.5624 0.4617 0.1385 0.039 Uiso 1 1 calc R
B104 B 1.2672(6) 0.3291(3) 0.3691(3) 0.0315(16) Uani 1 1 d .
H104 H 1.2972 0.2830 0.3680 0.038 Uiso 1 1 calc R
B207 B 0.7173(6) 0.3530(4) 0.0643(3) 0.0353(17) Uani 1 1 d .
H207 H 0.7042 0.3294 0.0271 0.042 Uiso 1 1 calc R
C115 C 1.1053(7) 0.1120(4) 0.0577(3) 0.0481(19) Uani 1 1 d .
H115 H 1.1392 0.0857 0.0383 0.058 Uiso 1 1 calc R
C125 C 1.4515(6) 0.2323(3) 0.1909(4) 0.0485(19) Uani 1 1 d .
H125 H 1.4898 0.2404 0.1644 0.058 Uiso 1 1 calc R
B103 B 1.3124(6) 0.3914(3) 0.3286(3) 0.0308(15) Uani 1 1 d .
H103 H 1.3699 0.3848 0.3018 0.037 Uiso 1 1 calc R
C215 C 1.0142(8) 0.1595(5) 0.4279(3) 0.064(2) Uani 1 1 d .
H215 H 1.0793 0.1632 0.4526 0.076 Uiso 1 1 calc R
B211 B 0.6650(6) 0.4263(3) 0.0698(3) 0.0355(17) Uani 1 1 d .
H211 H 0.6181 0.4504 0.0363 0.043 Uiso 1 1 calc R
B102 B 1.1990(6) 0.4489(3) 0.3175(3) 0.0309(15) Uani 1 1 d .
H102 H 1.1858 0.4784 0.2835 0.037 Uiso 1 1 calc R
B206 B 0.8117(6) 0.4150(4) 0.0779(3) 0.0405(19) Uani 1 1 d .
H206 H 0.8593 0.4317 0.0494 0.049 Uiso 1 1 calc R
N1 N 0.2340(4) 0.4126(2) 0.0733(2) 0.0321(12) Uani 1 1 d .
C12 C 0.1618(6) 0.3052(3) 0.0711(3) 0.0441(17) Uani 1 1 d .
H12A H 0.1780 0.2658 0.0604 0.066 Uiso 1 1 calc R
H12B H 0.0894 0.3171 0.0529 0.066 Uiso 1 1 calc R
H12C H 0.1630 0.3053 0.1076 0.066 Uiso 1 1 calc R
C13 C 0.2336(6) 0.4191(3) 0.1302(3) 0.0382(16) Uani 1 1 d .
H13E H 0.1691 0.3982 0.1376 0.046 Uiso 1 1 calc R
H13F H 0.2246 0.4610 0.1375 0.046 Uiso 1 1 calc R
C14 C 0.3362(7) 0.3962(4) 0.1665(3) 0.055(2) Uani 1 1 d .
H14A H 0.3278 0.4022 0.2016 0.083 Uiso 1 1 calc R
H14B H 0.4007 0.4174 0.1605 0.083 Uiso 1 1 calc R
H14C H 0.3451 0.3545 0.1605 0.083 Uiso 1 1 calc R
C11 C 0.2483(6) 0.3480(3) 0.0590(3) 0.0359(15) Uani 1 1 d .
H11A H 0.2479 0.3461 0.0223 0.043 Uiso 1 1 calc R
H11B H 0.3209 0.3346 0.0769 0.043 Uiso 1 1 calc R
C15 C 0.1234(6) 0.4367(4) 0.0450(3) 0.0471(18) Uani 1 1 d .
H15A H 0.0643 0.4147 0.0565 0.057 Uiso 1 1 calc R
H15B H 0.1173 0.4779 0.0552 0.057 Uiso 1 1 calc R
C17 C 0.3306(6) 0.4466(3) 0.0578(3) 0.0384(16) Uani 1 1 d .
H17A H 0.3997 0.4283 0.0750 0.046 Uiso 1 1 calc R
H17B H 0.3260 0.4416 0.0209 0.046 Uiso 1 1 calc R
C18 C 0.3363(8) 0.5117(4) 0.0696(3) 0.054(2) Uani 1 1 d .
H18A H 0.3995 0.5288 0.0582 0.080 Uiso 1 1 calc R
H18B H 0.3438 0.5175 0.1062 0.080 Uiso 1 1 calc R
H18C H 0.2695 0.5308 0.0520 0.080 Uiso 1 1 calc R
C16 C 0.1039(7) 0.4340(4) -0.0129(3) 0.056(2) Uani 1 1 d .
H16A H 0.0321 0.4504 -0.0270 0.084 Uiso 1 1 calc R
H16B H 0.1068 0.3932 -0.0237 0.084 Uiso 1 1 calc R
H16C H 0.1605 0.4565 -0.0250 0.084 Uiso 1 1 calc R
N2 N 0.7299(4) 0.4227(2) 0.4016(2) 0.0328(12) Uani 1 1 d .
C23 C 0.6995(6) 0.3615(3) 0.4190(3) 0.0446(18) Uani 1 1 d .
H23C H 0.7042 0.3625 0.4561 0.054 Uiso 1 1 calc R
H23D H 0.6224 0.3535 0.4033 0.054 Uiso 1 1 calc R
C25 C 0.8473(6) 0.4390(4) 0.4292(3) 0.0459(18) Uani 1 1 d .
H25A H 0.8986 0.4095 0.4205 0.055 Uiso 1 1 calc R
H25B H 0.8671 0.4770 0.4160 0.055 Uiso 1 1 calc R
C21 C 0.7317(6) 0.4230(4) 0.3444(3) 0.0470(18) Uani 1 1 d .
H21A H 0.7532 0.4624 0.3349 0.056 Uiso 1 1 calc R
H21B H 0.7884 0.3953 0.3380 0.056 Uiso 1 1 calc R
C27 C 0.6442(6) 0.4660(3) 0.4149(3) 0.0440(18) Uani 1 1 d .
H27A H 0.5714 0.4547 0.3957 0.053 Uiso 1 1 calc R
H27B H 0.6424 0.4619 0.4514 0.053 Uiso 1 1 calc R
C26 C 0.8634(7) 0.4430(4) 0.4870(3) 0.056(2) Uani 1 1 d .
H26A H 0.9393 0.4535 0.5010 0.084 Uiso 1 1 calc R
H26B H 0.8464 0.4053 0.5007 0.084 Uiso 1 1 calc R
H26C H 0.8147 0.4730 0.4962 0.084 Uiso 1 1 calc R
N4 N 0.1496(9) 0.5778(4) 0.1348(3) 0.081(3) Uani 1 1 d .
C52 C 0.8649(8) 0.3049(4) 0.9567(4) 0.062(2) Uani 1 1 d .
H52A H 0.8237 0.3343 0.9344 0.093 Uiso 1 1 calc R
H52B H 0.8815 0.3198 0.9914 0.093 Uiso 1 1 calc R
H52C H 0.8213 0.2692 0.9556 0.093 Uiso 1 1 calc R
N3 N 0.3884(9) 0.2117(4) 0.0505(4) 0.084(3) Uani 1 1 d .
N5 N 1.0473(8) 0.2824(5) 0.9257(5) 0.098(3) Uani 1 1 d .
C41 C 0.0787(8) 0.5786(4) 0.1548(4) 0.068(3) Uani 1 1 d .
B205 B 0.7547(7) 0.4290(3) 0.1799(3) 0.0366(17) Uani 1 1 d .
H205 H 0.7642 0.4546 0.2160 0.044 Uiso 1 1 calc R
C22 C 0.6232(7) 0.4068(5) 0.3103(4) 0.071(3) Uani 1 1 d .
H22A H 0.6312 0.4082 0.2748 0.106 Uiso 1 1 calc R
H22B H 0.5667 0.4345 0.3156 0.106 Uiso 1 1 calc R
H22C H 0.6022 0.3673 0.3185 0.106 Uiso 1 1 calc R
C32 C 0.5671(8) 0.2032(5) 0.0143(4) 0.064(2) Uani 1 1 d .
H32A H 0.5994 0.1645 0.0221 0.095 Uiso 1 1 calc R
H32B H 0.6190 0.2332 0.0296 0.095 Uiso 1 1 calc R
H32C H 0.5500 0.2087 -0.0225 0.095 Uiso 1 1 calc R
C24 C 0.7700(8) 0.3103(4) 0.4064(4) 0.066(3) Uani 1 1 d .
H24A H 0.7444 0.2738 0.4191 0.099 Uiso 1 1 calc R
H24B H 0.8464 0.3169 0.4224 0.099 Uiso 1 1 calc R
H24C H 0.7640 0.3077 0.3696 0.099 Uiso 1 1 calc R
C28 C 0.6640(8) 0.5307(4) 0.4039(4) 0.066(3) Uani 1 1 d .
H28A H 0.6062 0.5546 0.4136 0.099 Uiso 1 1 calc R
H28B H 0.6633 0.5357 0.3677 0.099 Uiso 1 1 calc R
H28C H 0.7349 0.5429 0.4234 0.099 Uiso 1 1 calc R
C31 C 0.4674(8) 0.2080(4) 0.0345(3) 0.055(2) Uani 1 1 d .
C51 C 0.9675(8) 0.2919(4) 0.9395(4) 0.057(2) Uani 1 1 d .
C44 C -0.0134(11) 0.5789(7) 0.1819(8) 0.158(9) Uani 1 1 d .
H44A H 0.0135 0.5693 0.2176 0.237 Uiso 1 1 calc R
H44B H -0.0677 0.5499 0.1668 0.237 Uiso 1 1 calc R
H44C H -0.0470 0.6177 0.1794 0.237 Uiso 1 1 calc R
Pt1 Pt 1.022979(17) 0.217668(9) 0.243603(8) 0.02052(8) Uani 1 1 d .
Sn2 Sn 0.83886(4) 0.337796(18) 0.193609(16) 0.02784(11) Uani 1 1 d .
Sn1 Sn 1.13814(4) 0.353502(19) 0.297017(16) 0.02820(11) Uani 1 1 d .
Se2 Se 0.87928(5) 0.27900(3) 0.27465(2) 0.02646(14) Uani 1 1 d .
Se1 Se 1.09781(5) 0.30958(3) 0.21039(2) 0.02562(14) Uani 1 1 d .

loop_
_atom_site_aniso_label
_atom_site_aniso_U_11
_atom_site_aniso_U_22
_atom_site_aniso_U_33
_atom_site_aniso_U_23
_atom_site_aniso_U_13
_atom_site_aniso_U_12
P2 0.0278(8) 0.0190(7) 0.0248(7) 0.0002(6) 0.0055(6) -0.0002(6)
P1 0.0238(7) 0.0222(7) 0.0261(8) -0.0031(6) 0.0040(6) 0.0022(6)
C231 0.035(3) 0.023(3) 0.040(4) 0.008(3) 0.007(3) 0.007(3)
C132 0.036(3) 0.018(3) 0.034(3) 0.001(3) 0.000(3) 0.003(2)
B101 0.025(3) 0.028(4) 0.037(4) 0.005(3) -0.003(3) 0.002(3)
C131 0.032(3) 0.022(3) 0.033(3) -0.005(3) 0.008(3) 0.006(2)
B201 0.026(4) 0.033(4) 0.043(4) 0.002(3) -0.004(3) -0.003(3)
C111 0.030(3) 0.030(3) 0.022(3) 0.000(2) 0.003(2) 0.000(2)
C116 0.047(4) 0.036(4) 0.040(4) -0.006(3) 0.015(3) 0.004(3)
C113 0.044(4) 0.042(4) 0.032(4) 0.006(3) -0.001(3) -0.004(3)
C112 0.033(3) 0.027(3) 0.033(3) -0.002(3) 0.003(3) 0.001(3)
B204 0.028(4) 0.039(4) 0.032(4) 0.003(3) 0.009(3) 0.001(3)
B107 0.020(3) 0.040(4) 0.032(4) 0.002(3) 0.003(3) -0.003(3)
B109 0.026(4) 0.038(4) 0.028(4) 0.003(3) 0.002(3) -0.003(3)
B208 0.028(4) 0.028(4) 0.038(4) -0.006(3) -0.001(3) -0.003(3)
B111 0.031(4) 0.037(4) 0.027(4) -0.006(3) 0.002(3) -0.004(3)
B110 0.023(3) 0.040(4) 0.031(4) -0.010(3) 0.003(3) -0.007(3)
C221 0.023(3) 0.020(3) 0.039(3) -0.003(3) 0.006(3) -0.001(2)
C211 0.037(3) 0.020(3) 0.024(3) -0.001(2) 0.008(3) 0.000(2)
C114 0.060(5) 0.056(5) 0.026(4) -0.006(3) 0.007(3) -0.013(4)
B106 0.031(4) 0.026(4) 0.045(4) -0.005(3) -0.002(3) 0.000(3)
B105 0.026(3) 0.030(4) 0.031(4) 0.006(3) 0.000(3) 0.001(3)
B108 0.022(3) 0.041(4) 0.033(4) 0.002(3) 0.004(3) -0.002(3)
C225 0.042(4) 0.036(4) 0.042(4) 0.002(3) -0.008(3) -0.001(3)
C226 0.032(3) 0.025(3) 0.044(4) 0.003(3) 0.005(3) -0.004(3)
B203 0.029(4) 0.030(4) 0.029(4) -0.004(3) -0.004(3) -0.001(3)
B202 0.028(4) 0.033(4) 0.039(4) 0.009(3) 0.003(3) 0.007(3)
C223 0.037(4) 0.027(3) 0.058(5) -0.002(3) 0.004(3) -0.014(3)
C222 0.047(4) 0.025(3) 0.039(4) 0.003(3) 0.001(3) -0.008(3)
C121 0.024(3) 0.026(3) 0.045(4) 0.000(3) 0.009(3) 0.006(2)
C122 0.026(3) 0.038(4) 0.040(4) 0.001(3) 0.003(3) -0.002(3)
C126 0.036(4) 0.034(4) 0.036(4) -0.001(3) 0.009(3) 0.004(3)
C212 0.047(4) 0.049(5) 0.052(5) -0.011(4) 0.022(4) -0.009(3)
C123 0.043(4) 0.049(4) 0.038(4) 0.003(3) -0.006(3) -0.007(3)
C216 0.042(4) 0.077(6) 0.030(4) -0.007(4) 0.001(3) 0.010(4)
C213 0.073(6) 0.063(6) 0.069(6) -0.015(5) 0.045(5) -0.024(5)
C214 0.109(8) 0.040(4) 0.033(4) -0.004(3) 0.023(5) -0.013(5)
C224 0.032(4) 0.042(4) 0.064(5) -0.010(4) 0.000(3) -0.006(3)
C124 0.032(4) 0.042(4) 0.071(6) 0.000(4) 0.004(4) -0.004(3)
B210 0.029(4) 0.027(4) 0.055(5) 0.006(4) 0.002(3) -0.004(3)
B209 0.035(4) 0.028(4) 0.035(4) 0.001(3) 0.005(3) 0.010(3)
B104 0.029(4) 0.033(4) 0.031(4) 0.009(3) 0.002(3) 0.011(3)
B207 0.033(4) 0.041(4) 0.029(4) 0.004(3) -0.002(3) 0.008(3)
C115 0.060(5) 0.050(5) 0.037(4) -0.015(4) 0.014(4) -0.005(4)
C125 0.032(4) 0.045(4) 0.074(6) 0.005(4) 0.023(4) 0.000(3)
B103 0.025(3) 0.035(4) 0.032(4) 0.010(3) 0.004(3) 0.003(3)
C215 0.069(6) 0.079(7) 0.037(4) -0.008(4) -0.002(4) 0.014(5)
B211 0.030(4) 0.034(4) 0.041(4) 0.011(3) 0.002(3) 0.003(3)
B102 0.025(3) 0.024(4) 0.039(4) 0.000(3) -0.005(3) -0.007(3)
B206 0.025(4) 0.044(5) 0.052(5) 0.019(4) 0.007(3) 0.003(3)
N1 0.027(3) 0.033(3) 0.038(3) 0.000(2) 0.010(2) 0.004(2)
C12 0.048(4) 0.044(4) 0.045(4) -0.004(3) 0.019(3) -0.004(3)
C13 0.034(4) 0.048(4) 0.036(4) -0.001(3) 0.013(3) 0.000(3)
C14 0.049(5) 0.076(6) 0.037(4) 0.010(4) 0.000(3) -0.011(4)
C11 0.036(4) 0.030(3) 0.043(4) -0.004(3) 0.012(3) 0.008(3)
C15 0.031(4) 0.046(4) 0.061(5) 0.000(4) 0.001(3) 0.014(3)
C17 0.033(4) 0.047(4) 0.037(4) 0.004(3) 0.010(3) -0.006(3)
C18 0.066(5) 0.044(5) 0.052(5) -0.002(4) 0.014(4) -0.015(4)
C16 0.051(5) 0.056(5) 0.052(5) 0.004(4) -0.010(4) 0.004(4)
N2 0.023(3) 0.035(3) 0.042(3) -0.001(2) 0.012(2) -0.002(2)
C23 0.045(4) 0.037(4) 0.056(5) 0.002(3) 0.021(4) -0.001(3)
C25 0.031(4) 0.052(5) 0.055(5) -0.006(4) 0.010(3) -0.005(3)
C21 0.037(4) 0.059(5) 0.047(4) 0.002(4) 0.013(3) -0.002(3)
C27 0.031(4) 0.041(4) 0.064(5) -0.003(4) 0.019(3) 0.006(3)
C26 0.050(5) 0.071(6) 0.046(5) -0.015(4) 0.005(4) 0.003(4)
N4 0.098(7) 0.083(6) 0.067(5) -0.007(5) 0.030(5) 0.021(5)
C52 0.064(6) 0.062(6) 0.066(6) -0.018(5) 0.027(5) -0.008(4)
N3 0.089(7) 0.087(7) 0.083(6) -0.006(5) 0.036(6) 0.007(5)
N5 0.067(6) 0.116(9) 0.117(9) -0.039(7) 0.035(6) -0.012(5)
C41 0.055(5) 0.062(6) 0.080(7) -0.026(5) -0.001(5) 0.005(4)
B205 0.045(4) 0.021(4) 0.042(4) 0.001(3) 0.003(4) 0.006(3)
C22 0.047(5) 0.104(8) 0.059(6) -0.014(6) 0.005(4) -0.001(5)
C32 0.069(6) 0.073(6) 0.052(5) -0.020(5) 0.020(5) -0.016(5)
C24 0.072(6) 0.039(5) 0.094(7) 0.003(5) 0.034(6) 0.010(4)
C28 0.061(5) 0.040(5) 0.098(7) 0.011(5) 0.016(5) 0.008(4)
C31 0.071(6) 0.045(5) 0.051(5) -0.011(4) 0.016(5) -0.002(4)
C51 0.063(6) 0.051(5) 0.056(5) -0.023(4) 0.010(4) -0.015(4)
C44 0.084(9) 0.138(13) 0.28(2) -0.130(15) 0.103(12) -0.056(9)
Pt1 0.02201(12) 0.01773(12) 0.02169(13) -0.00020(8) 0.00386(9) 0.00083(8)
Sn2 0.0325(2) 0.0209(2) 0.0282(2) 0.00027(16) 0.00113(17) 0.00284(16)
Sn1 0.0312(2) 0.0262(2) 0.0255(2) 0.00127(17) 0.00102(17) -0.00294(17)
Se2 0.0287(3) 0.0238(3) 0.0283(3) 0.0013(2) 0.0090(2) 0.0041(2)
Se1 0.0281(3) 0.0222(3) 0.0275(3) 0.0015(2) 0.0075(2) -0.0011(2)

loop_
_atom_type_symbol
_atom_type_description
_atom_type_scat_dispersion_real
_atom_type_scat_dispersion_imag
_atom_type_scat_source
C C 0.0033 0.0016 'International Tables Vol C Tables 4.2.6.8 and 6.1.1.4'
H H 0.0000 0.0000 'International Tables Vol C Tables 4.2.6.8 and 6.1.1.4'
B B 0.0013 0.0007 'International Tables Vol C Tables 4.2.6.8 and 6.1.1.4'
N N 0.0061 0.0033 'International Tables Vol C Tables 4.2.6.8 and 6.1.1.4'
Pt Pt -1.7033 8.3905 'International Tables Vol C Tables 4.2.6.8 and 6.1.1.4'
Se Se -0.0929 2.2259 'International Tables Vol C Tables 4.2.6.8 and 6.1.1.4'
Sn Sn -0.6537 1.4246 'International Tables Vol C Tables 4.2.6.8 and 6.1.1.4'
P P 0.1023 0.0942 'International Tables Vol C Tables 4.2.6.8 and 6.1.1.4'

loop_
_geom_angle_atom_site_label_1
_geom_angle_atom_site_label_2
_geom_angle_atom_site_label_3
_geom_angle
C211 P2 C221 108.5(3)
C211 P2 C231 101.4(3)
C221 P2 C231 104.0(3)
C211 P2 Pt1 111.5(2)
C221 P2 Pt1 113.0(2)
C231 P2 Pt1 117.5(2)
C111 P1 C131 103.7(3)
C111 P1 C121 108.5(3)
C131 P1 C121 102.1(3)
C111 P1 Pt1 109.9(2)
C131 P1 Pt1 116.9(2)
C121 P1 Pt1 114.8(2)
C132 C231 P2 115.5(4)
C231 C132 C131 111.7(5)
B106 B101 B110 60.9(4)
B106 B101 B102 58.0(4)
B110 B101 B102 106.4(5)
B106 B101 B105 106.0(5)
B110 B101 B105 56.6(4)
B102 B101 B105 107.6(5)
B106 B101 Sn1 116.9(4)
B110 B101 Sn1 114.8(4)
B102 B101 Sn1 66.1(3)
B105 B101 Sn1 64.8(3)
C132 C131 P1 115.3(4)
B210 B201 B206 61.1(5)
B210 B201 B205 57.9(4)
B206 B201 B205 106.7(5)
B210 B201 B202 107.1(5)
B206 B201 B202 58.1(4)
B205 B201 B202 107.7(5)
B210 B201 Sn2 116.6(5)
B206 B201 Sn2 116.9(5)
B205 B201 Sn2 65.3(3)
B202 B201 Sn2 65.6(3)
C116 C111 C112 118.1(6)
C116 C111 P1 121.6(5)
C112 C111 P1 120.3(5)
C115 C116 C111 120.7(7)
C112 C113 C114 119.3(7)
C113 C112 C111 121.4(6)
B209 B204 B208 60.3(4)
B209 B204 B203 105.6(5)
B208 B204 B203 57.4(4)
B209 B204 B205 58.0(4)
B208 B204 B205 106.1(5)
B203 B204 B205 107.2(5)
B209 B204 Sn2 116.1(4)
B208 B204 Sn2 115.9(4)
B203 B204 Sn2 65.4(3)
B205 B204 Sn2 65.1(3)
B103 B107 B102 64.3(4)
B103 B107 B108 59.9(4)
B102 B107 B108 110.6(5)
B103 B107 B111 109.9(5)
B102 B107 B111 109.0(5)
B108 B107 B111 60.3(4)
B103 B107 B106 111.0(5)
B102 B107 B106 59.4(4)
B108 B107 B106 107.9(5)
B111 B107 B106 59.8(4)
B104 B109 B111 110.2(5)
B104 B109 B105 65.5(4)
B111 B109 B105 109.9(5)
B104 B109 B108 59.4(4)
B111 B109 B108 60.7(4)
B105 B109 B108 111.6(5)
B104 B109 B110 111.9(5)
B111 B109 B110 60.0(4)
B105 B109 B110 59.6(4)
B108 B109 B110 108.6(5)
B203 B208 B207 59.6(4)
B203 B208 B211 109.6(5)
B207 B208 B211 60.5(4)
B203 B208 B204 64.4(4)
B207 B208 B204 111.2(5)
B211 B208 B204 109.6(5)
B203 B208 B209 110.6(5)
B207 B208 B209 108.2(5)
B211 B208 B209 59.8(4)
B204 B208 B209 59.6(4)
B109 B111 B110 60.3(4)
B109 B111 B107 107.9(5)
B110 B111 B107 108.7(5)
B109 B111 B106 108.5(5)
B110 B111 B106 60.5(4)
B107 B111 B106 60.4(4)
B109 B111 B108 59.7(4)
B110 B111 B108 108.1(5)
B107 B111 B108 59.6(4)
B106 B111 B108 107.8(5)
B105 B110 B111 109.8(5)
B105 B110 B109 59.9(4)
B111 B110 B109 59.6(4)
B105 B110 B101 65.7(4)
B111 B110 B101 108.8(5)
B109 B110 B101 111.4(5)
B105 B110 B106 111.3(5)
B111 B110 B106 60.0(4)
B109 B110 B106 107.6(5)
B101 B110 B106 58.6(4)
C226 C221 C222 119.0(6)
C226 C221 P2 121.2(5)
C222 C221 P2 119.8(5)
C216 C211 C212 118.1(6)
C216 C211 P2 118.1(5)
C212 C211 P2 123.7(6)
C113 C114 C115 120.8(7)
B101 B106 B102 64.6(4)
B101 B106 B111 110.0(5)
B102 B106 B111 109.1(5)
B101 B106 B110 60.5(4)
B102 B106 B110 111.1(5)
B111 B106 B110 59.5(4)
B101 B106 B107 111.4(5)
B102 B106 B107 59.5(4)
B111 B106 B107 59.9(4)
B110 B106 B107 107.6(5)
B110 B105 B109 60.5(4)
B110 B105 B104 105.8(5)
B109 B105 B104 56.8(4)
B110 B105 B101 57.6(4)
B109 B105 B101 105.5(5)
B104 B105 B101 107.3(5)
B110 B105 Sn1 116.3(4)
B109 B105 Sn1 115.6(4)
B104 B105 Sn1 65.8(3)
B101 B105 Sn1 65.4(3)
B104 B108 B103 65.8(4)
B104 B108 B109 59.8(4)
B103 B108 B109 111.9(5)
B104 B108 B107 112.3(5)
B103 B108 B107 59.7(4)
B109 B108 B107 108.2(5)
B104 B108 B111 109.7(5)
B103 B108 B111 109.7(5)
B109 B108 B111 59.6(4)
B107 B108 B111 60.1(4)
C224 C225 C226 121.1(7)
C221 C226 C225 119.7(6)
B207 B203 B208 60.3(4)
B207 B203 B202 58.0(4)
B208 B203 B202 106.8(5)
B207 B203 B204 107.0(5)
B208 B203 B204 58.3(4)
B202 B203 B204 109.1(5)
B207 B203 Sn2 117.0(5)
B208 B203 Sn2 117.5(4)
B202 B203 Sn2 65.9(3)
B204 B203 Sn2 66.3(3)
B207 B202 B206 61.0(4)
B207 B202 B203 57.2(4)
B206 B202 B203 105.9(5)
B207 B202 B201 105.7(5)
B206 B202 B201 56.8(4)
B203 B202 B201 107.3(5)
B207 B202 Sn2 116.2(4)
B206 B202 Sn2 115.9(5)
B203 B202 Sn2 65.7(3)
B201 B202 Sn2 65.7(3)
C222 C223 C224 121.1(6)
C223 C222 C221 119.9(6)
C126 C121 C122 119.6(6)
C126 C121 P1 123.5(5)
C122 C121 P1 116.9(5)
C123 C122 C121 120.0(7)
C121 C126 C125 120.5(7)
C211 C212 C213 119.9(8)
C124 C123 C122 119.6(7)
C215 C216 C211 122.2(8)
C214 C213 C212 119.8(8)
C215 C214 C213 120.1(8)
C225 C224 C223 119.3(7)
C123 C124 C125 121.1(7)
B201 B210 B205 65.1(5)
B201 B210 B206 59.7(5)
B205 B210 B206 111.3(6)
B201 B210 B209 111.7(5)
B205 B210 B209 60.0(4)
B206 B210 B209 107.7(5)
B201 B210 B211 109.4(6)
B205 B210 B211 109.1(5)
B206 B210 B211 59.9(4)
B209 B210 B211 59.3(4)
B204 B209 B211 110.0(5)
B204 B209 B205 64.4(4)
B211 B209 B205 109.7(5)
B204 B209 B208 60.1(4)
B211 B209 B208 59.8(4)
B205 B209 B208 111.0(5)
B204 B209 B210 111.1(5)
B211 B209 B210 60.6(4)
B205 B209 B210 59.4(4)
B208 B209 B210 108.2(5)
B108 B104 B109 60.8(4)
B108 B104 B105 106.6(5)
B109 B104 B105 57.7(4)
B108 B104 B103 57.6(4)
B109 B104 B103 106.3(5)
B105 B104 B103 107.9(5)
B108 B104 Sn1 116.1(4)
B109 B104 Sn1 115.6(4)
B105 B104 Sn1 65.0(3)
B103 B104 Sn1 65.6(3)
B203 B207 B208 60.1(4)
B203 B207 B202 64.8(4)
B208 B207 B202 112.1(5)
B203 B207 B211 109.5(5)
B208 B207 B211 59.9(4)
B202 B207 B211 109.8(6)
B203 B207 B206 111.0(6)
B208 B207 B206 108.0(6)
B202 B207 B206 59.9(4)
B211 B207 B206 59.7(4)
C116 C115 C114 119.8(7)
C126 C125 C124 119.3(7)
B108 B103 B107 60.4(4)
B108 B103 B102 106.0(5)
B107 B103 B102 57.9(4)
B108 B103 B104 56.6(4)
B107 B103 B104 105.6(5)
B102 B103 B104 107.9(5)
B108 B103 Sn1 115.0(4)
B107 B103 Sn1 116.4(4)
B102 B103 Sn1 65.9(3)
B104 B103 Sn1 65.3(3)
C214 C215 C216 119.8(9)
B208 B211 B209 60.4(4)
B208 B211 B206 108.4(5)
B209 B211 B206 108.1(6)
B208 B211 B207 59.6(4)
B209 B211 B207 107.9(5)
B206 B211 B207 60.6(5)
B208 B211 B210 108.3(5)
B209 B211 B210 60.1(5)
B206 B211 B210 59.6(5)
B207 B211 B210 107.9(5)
B106 B102 B107 61.2(4)
B106 B102 B101 57.4(4)
B107 B102 B101 107.0(5)
B106 B102 B103 107.2(5)
B107 B102 B103 57.8(4)
B101 B102 B103 109.3(5)
B106 B102 Sn1 115.8(4)
B107 B102 Sn1 116.3(4)
B101 B102 Sn1 65.6(3)
B103 B102 Sn1 65.9(3)
B201 B206 B210 59.3(5)
B201 B206 B202 65.0(5)
B210 B206 B202 111.1(6)
B201 B206 B211 109.6(6)
B210 B206 B211 60.6(4)
B202 B206 B211 109.1(5)
B201 B206 B207 110.8(6)
B210 B206 B207 107.9(5)
B202 B206 B207 59.1(4)
B211 B206 B207 59.6(4)
C13 N1 C15 106.4(5)
C13 N1 C11 111.2(5)
C15 N1 C11 110.7(5)
C13 N1 C17 111.7(5)
C15 N1 C17 110.7(5)
C11 N1 C17 106.1(5)
N1 C13 C14 115.9(6)
C12 C11 N1 116.0(5)
C16 C15 N1 116.0(6)
C18 C17 N1 116.1(6)
C21 N2 C23 110.9(6)
C21 N2 C27 111.8(6)
C23 N2 C27 106.8(5)
C21 N2 C25 106.3(5)
C23 N2 C25 109.6(6)
C27 N2 C25 111.5(5)
C24 C23 N2 116.0(6)
C26 C25 N2 115.2(6)
C22 C21 N2 114.6(6)
C28 C27 N2 115.3(6)
N4 C41 C44 178.8(16)
B210 B205 B209 60.6(4)
B210 B205 B204 106.8(5)
B209 B205 B204 57.6(4)
B210 B205 B201 57.0(4)
B209 B205 B201 105.8(5)
B204 B205 B201 108.7(5)
B210 B205 Sn2 116.7(5)
B209 B205 Sn2 117.0(4)
B204 B205 Sn2 66.5(3)
B201 B205 Sn2 66.1(3)
N3 C31 C32 179.9(12)
N5 C51 C52 179.1(13)
P2 Pt1 P1 95.86(5)
P2 Pt1 Se1 175.98(4)
P1 Pt1 Se1 87.55(4)
P2 Pt1 Se2 87.13(4)
P1 Pt1 Se2 174.65(4)
Se1 Pt1 Se2 89.31(2)
B205 Sn2 B203 82.9(3)
B205 Sn2 B202 83.6(3)
B203 Sn2 B202 48.4(3)
B205 Sn2 B201 48.6(3)
B203 Sn2 B201 82.9(3)
B202 Sn2 B201 48.7(3)
B205 Sn2 B204 48.4(3)
B203 Sn2 B204 48.2(3)
B202 Sn2 B204 83.4(3)
B201 Sn2 B204 83.3(3)
B205 Sn2 Se2 128.4(2)
B203 Sn2 Se2 125.60(19)
B202 Sn2 Se2 147.97(19)
B201 Sn2 Se2 151.40(19)
B204 Sn2 Se2 115.87(18)
B105 Sn1 B101 49.9(3)
B105 Sn1 B104 49.3(3)
B101 Sn1 B104 84.6(3)
B105 Sn1 B102 84.2(3)
B101 Sn1 B102 48.3(3)
B104 Sn1 B102 83.6(3)
B105 Sn1 B103 84.6(3)
B101 Sn1 B103 83.7(3)
B104 Sn1 B103 49.1(3)
B102 Sn1 B103 48.2(3)
B105 Sn1 Se1 148.73(19)
B101 Sn1 Se1 143.97(18)
B104 Sn1 Se1 131.32(19)
B102 Sn1 Se1 126.3(2)
B103 Sn1 Se1 119.58(19)
Sn2 Se2 Pt1 92.70(2)
Sn1 Se1 Pt1 91.56(2)

loop_
_geom_bond_atom_site_label_1
_geom_bond_atom_site_label_2
_geom_bond_distance
P2 C211 1.814(6)
P2 C221 1.815(6)
P2 C231 1.822(6)
P2 Pt1 2.2514(15)
P1 C111 1.808(6)
P1 C131 1.820(6)
P1 C121 1.823(6)
P1 Pt1 2.2611(15)
C231 C132 1.517(9)
C132 C131 1.531(9)
B101 B106 1.748(10)
B101 B110 1.783(10)
B101 B102 1.876(10)
B101 B105 1.924(10)
B101 Sn1 2.288(8)
B201 B210 1.747(11)
B201 B206 1.754(12)
B201 B205 1.889(11)
B201 B202 1.900(11)
B201 Sn2 2.304(8)
C111 C116 1.387(9)
C111 C112 1.408(9)
C116 C115 1.382(10)
C113 C112 1.373(9)
C113 C114 1.376(11)
B204 B209 1.768(11)
B204 B208 1.778(11)
B204 B203 1.886(10)
B204 B205 1.887(11)
B204 Sn2 2.314(7)
B107 B103 1.762(11)
B107 B102 1.763(10)
B107 B108 1.774(11)
B107 B111 1.784(10)
B107 B106 1.793(10)
B109 B104 1.751(11)
B109 B111 1.767(11)
B109 B105 1.769(10)
B109 B108 1.769(10)
B109 B110 1.779(11)
B208 B203 1.761(10)
B208 B207 1.765(11)
B208 B211 1.771(11)
B208 B209 1.781(10)
B111 B110 1.774(10)
B111 B106 1.783(11)
B111 B108 1.787(11)
B110 B105 1.763(10)
B110 B106 1.791(11)
C221 C226 1.387(9)
C221 C222 1.407(9)
C211 C216 1.376(10)
C211 C212 1.386(9)
C114 C115 1.386(12)
B106 B102 1.762(11)
B105 B104 1.905(10)
B105 Sn1 2.277(7)
B108 B104 1.744(11)
B108 B103 1.764(10)
C225 C224 1.370(10)
C225 C226 1.390(9)
B203 B207 1.752(11)
B203 B202 1.885(11)
B203 Sn2 2.299(7)
B202 B207 1.766(10)
B202 B206 1.780(11)
B202 Sn2 2.302(8)
C223 C222 1.369(10)
C223 C224 1.379(11)
C121 C126 1.380(9)
C121 C122 1.394(10)
C122 C123 1.384(10)
C126 C125 1.381(10)
C212 C213 1.393(12)
C123 C124 1.372(11)
C216 C215 1.365(11)
C213 C214 1.382(14)
C214 C215 1.359(13)
C124 C125 1.384(12)
B210 B205 1.763(12)
B210 B206 1.778(12)
B210 B209 1.786(11)
B210 B211 1.796(11)
B209 B211 1.772(11)
B209 B205 1.775(11)
B104 B103 1.905(10)
B104 Sn1 2.292(7)
B207 B211 1.782(11)
B207 B206 1.799(12)
B103 B102 1.876(10)
B103 Sn1 2.297(7)
B211 B206 1.783(10)
B102 Sn1 2.297(7)
N1 C13 1.507(9)
N1 C15 1.513(8)
N1 C11 1.517(8)
N1 C17 1.527(8)
C12 C11 1.508(10)
C13 C14 1.516(10)
C15 C16 1.502(11)
C17 C18 1.495(11)
N2 C21 1.514(9)
N2 C23 1.518(9)
N2 C27 1.519(8)
N2 C25 1.524(9)
C23 C24 1.512(11)
C25 C26 1.502(11)
C21 C22 1.499(11)
C27 C28 1.510(11)
N4 C41 1.098(12)
C52 C51 1.443(13)
N3 C31 1.129(12)
N5 C51 1.126(12)
C41 C44 1.447(16)
B205 Sn2 2.289(7)
C32 C31 1.427(13)
Pt1 Se1 2.4841(6)
Pt1 Se2 2.4917(6)
Sn2 Se2 2.4799(7)
Sn1 Se1 2.4501(7)
